data_4121414
loop_
_publ_author_name
'Debackere, John R.'
'Mercier, H\'el\`ene P A'
'Schrobilgen, Gary J.'

_publ_section_title
;
 Noble-Gas Difluoride Complexes of Mercury(II): The Syntheses and
 Structures of Hg(OTeF5)2&#x00B7;1.5NgF2 (Ng = Xe, Kr) and Hg(OTeF5)2.
;
_journal_issue 10
_journal_name_full 'Journal of the American Chemical Society'
_journal_page_first 3888
_journal_page_last 3903
_journal_paper_doi 10.1021/ja412193z
_journal_volume 136
_journal_year 2014
_chemical_formula_sum 'F13 Hg Kr1.5 O2 Te2'
_chemical_formula_weight 860.49
_chemical_name_common 'Hg (O Te F5)2, (Kr F2)1.5'
_chemical_name_systematic
; 
 ? 
;
_space_group_IT_number 14
_symmetry_cell_setting monoclinic
_symmetry_space_group_name_Hall '-P 2yn'
_symmetry_space_group_name_H-M 'P 1 21/n 1'
_atom_sites_solution_primary direct
_atom_sites_solution_secondary difmap
_audit_creation_method SHELXL-97
_cell_angle_alpha 90.00
_cell_angle_beta 113.783(3)
_cell_angle_gamma 90.00
_cell_formula_units_Z 4
_cell_length_a 8.7981(4)
_cell_length_b 17.4159(9)
_cell_length_c 9.2247(4)
_cell_measurement_temperature 100(2)
_cell_measurement_theta_max 71
_cell_volume 1293.44(11)
_computing_cell_refinement 'Bruker SMART'
_computing_data_collection 'Bruker SMART'
_computing_data_reduction 'Bruker SMART'
_computing_molecular_graphics 'SHELXL-97 (Sheldrick, 2008)'
_computing_publication_material 'SHELXL-97 (Sheldrick, 2008)'
_computing_structure_refinement 'SHELXL-97 (Sheldrick, 2008)'
_computing_structure_solution 'SHELXS-97 (Sheldrick, 2008)'
_diffrn_ambient_temperature 100(2)
_diffrn_measured_fraction_theta_full 0.998
_diffrn_measured_fraction_theta_max 0.998
_diffrn_measurement_device_type 'CCD area detector'
_diffrn_measurement_method 'phi and omega scans'
_diffrn_radiation_monochromator graphite
_diffrn_radiation_source 'fine-focus sealed tube'
_diffrn_radiation_type MoK\a
_diffrn_radiation_wavelength 0.71073
_diffrn_reflns_av_R_equivalents 0.0733
_diffrn_reflns_av_sigmaI/netI 0.0380
_diffrn_reflns_limit_h_max 12
_diffrn_reflns_limit_h_min -14
_diffrn_reflns_limit_k_max 28
_diffrn_reflns_limit_k_min -28
_diffrn_reflns_limit_l_max 15
_diffrn_reflns_limit_l_min -9
_diffrn_reflns_number 53615
_diffrn_reflns_theta_full 35.50
_diffrn_reflns_theta_max 35.50
_diffrn_reflns_theta_min 2.34
_exptl_absorpt_coefficient_mu 21.572
_exptl_absorpt_correction_T_max 0.748
_exptl_absorpt_correction_T_min 0.361
_exptl_absorpt_correction_type multi-scan
_exptl_absorpt_process_details 'Apex2 v2.0-2 (Bruker, 2005)'
_exptl_crystal_colour colorless
_exptl_crystal_density_diffrn 4.419
_exptl_crystal_density_method 'not measured'
_exptl_crystal_description block
_exptl_crystal_F_000 1484
_exptl_crystal_size_max 0.18
_exptl_crystal_size_mid 0.08
_exptl_crystal_size_min 0.05
_refine_diff_density_max 3.096
_refine_diff_density_min -3.371
_refine_diff_density_rms 0.304
_refine_ls_extinction_coef 0.00176(13)
_refine_ls_extinction_expression Fc^*^=kFc[1+0.001xFc^2^\l^3^/sin(2\q)]^-1/4^
_refine_ls_extinction_method SHELXL
_refine_ls_goodness_of_fit_ref 1.185
_refine_ls_matrix_type full
_refine_ls_number_parameters 179
_refine_ls_number_reflns 5906
_refine_ls_number_restraints 0
_refine_ls_restrained_S_all 1.185
_refine_ls_R_factor_all 0.0346
_refine_ls_R_factor_gt 0.0284
_refine_ls_shift/su_max 0.002
_refine_ls_shift/su_mean 0.000
_refine_ls_structure_factor_coef Fsqd
_refine_ls_weighting_details 'calc w=1/[\s^2^(Fo^2^)+(0.0331P)^2^+0.0000P] where P=(Fo^2^+2Fc^2^)/3'
_refine_ls_weighting_scheme calc
_refine_ls_wR_factor_gt 0.0693
_refine_ls_wR_factor_ref 0.0716
_reflns_number_gt 5263
_reflns_number_total 5906
_reflns_threshold_expression >2sigma(I)
_cod_data_source_file ja412193z_si_002.cif
_cod_data_source_block Hg(OTeF5)2_1.5KrF2
_cod_original_sg_symbol_H-M P21/n
_cod_original_formula_sum 'F13 Hg Kr1.50 O2 Te2'
_cod_database_code 4121414

loop_
_symmetry_equiv_pos_as_xyz
'x, y, z'
'-x+1/2, y+1/2, -z+1/2'
'-x, -y, -z'
'x-1/2, -y-1/2, z-1/2'

loop_
_atom_site_label
_atom_site_type_symbol
_atom_site_fract_x
_atom_site_fract_y
_atom_site_fract_z
_atom_site_U_iso_or_equiv
_atom_site_adp_type
_atom_site_occupancy
_atom_site_symmetry_multiplicity
_atom_site_calc_flag
_atom_site_refinement_flags
Hg1 Hg 0.538005(16) 0.108288(7) 0.975559(16) 0.01228(4) Uani 1 1 d .
O1 O 0.5912(4) 0.03025(16) 1.1527(4) 0.0180(5) Uani 1 1 d .
Te1 Te 0.69743(3) 0.049253(13) 1.36592(3) 0.01488(5) Uani 1 1 d .
F1 F 0.5025(4) 0.05778(19) 1.3905(4) 0.0330(7) Uani 1 1 d .
F2 F 0.9038(4) 0.04517(19) 1.3610(4) 0.0303(6) Uani 1 1 d .
F3 F 0.8034(5) 0.06549(19) 1.5802(4) 0.0348(7) Uani 1 1 d .
F4 F 0.7030(4) 0.15393(15) 1.3436(4) 0.0257(5) Uani 1 1 d .
F5 F 0.7081(4) -0.05364(15) 1.4084(3) 0.0251(5) Uani 1 1 d .
O2 O 0.4595(4) 0.17936(17) 0.7869(4) 0.0175(5) Uani 1 1 d .
Te2 Te 0.57269(3) 0.253655(13) 0.73320(3) 0.01218(5) Uani 1 1 d .
F6 F 0.6757(4) 0.33109(18) 0.6723(4) 0.0304(6) Uani 1 1 d .
F7 F 0.3833(3) 0.31341(15) 0.6509(3) 0.0217(5) Uani 1 1 d .
F8 F 0.5214(4) 0.21289(17) 0.5354(3) 0.0238(5) Uani 1 1 d .
F9 F 0.6388(3) 0.30423(15) 0.9238(3) 0.0214(5) Uani 1 1 d .
F10 F 0.7709(3) 0.20065(16) 0.8059(3) 0.0211(5) Uani 1 1 d .
Kr1 Kr 1.0000 0.0000 1.0000 0.02182(11) Uani 1 2 d S
F11 F 0.7796(4) 0.0357(2) 0.9263(5) 0.0363(8) Uani 1 1 d .
Kr2 Kr 0.08087(4) 0.18685(2) 0.73671(5) 0.01444(7) Uani 1 1 d .
F12 F -0.0486(3) 0.26375(17) 0.5979(4) 0.0251(5) Uani 1 1 d .
F13 F 0.2073(3) 0.10863(14) 0.8764(3) 0.0197(5) Uani 1 1 d .

loop_
_atom_site_aniso_label
_atom_site_aniso_U_11
_atom_site_aniso_U_22
_atom_site_aniso_U_33
_atom_site_aniso_U_23
_atom_site_aniso_U_13
_atom_site_aniso_U_12
Hg1 0.01466(6) 0.01040(6) 0.01258(6) 0.00044(4) 0.00634(4) 0.00057(4)
O1 0.0284(13) 0.0125(11) 0.0137(12) 0.0014(9) 0.0091(11) 0.0004(9)
Te1 0.02324(11) 0.01064(9) 0.01178(10) -0.00062(7) 0.00812(9) -0.00242(7)
F1 0.0413(17) 0.0326(15) 0.0393(18) 0.0007(13) 0.0310(16) 0.0021(13)
F2 0.0206(11) 0.0348(16) 0.0331(16) 0.0080(13) 0.0085(12) 0.0003(10)
F3 0.060(2) 0.0267(14) 0.0119(11) -0.0030(10) 0.0083(14) -0.0113(14)
F4 0.0426(16) 0.0120(10) 0.0248(13) -0.0009(9) 0.0160(13) -0.0041(10)
F5 0.0421(16) 0.0108(10) 0.0193(12) 0.0027(9) 0.0092(12) -0.0027(9)
O2 0.0172(10) 0.0171(12) 0.0167(12) 0.0043(10) 0.0051(10) -0.0032(9)
Te2 0.01668(9) 0.01201(9) 0.01101(10) 0.00079(6) 0.00887(8) 0.00129(6)
F6 0.0421(16) 0.0245(13) 0.0376(17) 0.0059(12) 0.0298(15) -0.0053(12)
F7 0.0290(12) 0.0187(11) 0.0203(12) 0.0048(9) 0.0131(10) 0.0123(9)
F8 0.0310(13) 0.0295(13) 0.0123(11) -0.0036(9) 0.0103(10) 0.0086(10)
F9 0.0278(12) 0.0206(11) 0.0191(12) -0.0092(9) 0.0128(10) -0.0064(9)
F10 0.0158(9) 0.0278(12) 0.0206(12) 0.0004(10) 0.0081(9) 0.0037(9)
Kr1 0.0256(2) 0.01276(19) 0.0377(3) 0.0033(2) 0.0237(2) 0.00173(16)
F11 0.0297(14) 0.0381(17) 0.051(2) 0.0044(15) 0.0259(16) 0.0108(13)
Kr2 0.01610(13) 0.01362(13) 0.01789(16) 0.00174(11) 0.01131(12) 0.00020(10)
F12 0.0231(11) 0.0253(12) 0.0299(15) 0.0119(11) 0.0137(12) 0.0063(10)
F13 0.0221(11) 0.0162(10) 0.0249(13) 0.0064(9) 0.0138(10) 0.0027(8)

loop_
_atom_type_symbol
_atom_type_description
_atom_type_scat_dispersion_real
_atom_type_scat_dispersion_imag
_atom_type_scat_source
O O 0.0106 0.0060 'International Tables Vol C Tables 4.2.6.8 and 6.1.1.4'
F F 0.0171 0.0103 'International Tables Vol C Tables 4.2.6.8 and 6.1.1.4'
Kr Kr -0.5574 2.7079 'International Tables Vol C Tables 4.2.6.8 and 6.1.1.4'
Te Te -0.5308 1.6751 'International Tables Vol C Tables 4.2.6.8 and 6.1.1.4'
Hg Hg -2.3894 9.2266 'International Tables Vol C Tables 4.2.6.8 and 6.1.1.4'

loop_
_geom_angle_atom_site_label_1
_geom_angle_atom_site_label_2
_geom_angle_atom_site_label_3
_geom_angle
_geom_angle_site_symmetry_1
O2 Hg1 O1 173.26(12) .
Te1 O1 Hg1 126.47(15) .
F1 Te1 F5 91.29(15) .
F1 Te1 F3 87.05(18) .
F5 Te1 F3 87.72(14) .
F1 Te1 O1 92.86(16) .
F5 Te1 O1 90.75(13) .
F3 Te1 O1 178.46(14) .
F1 Te1 F2 174.22(17) .
F5 Te1 F2 90.10(14) .
F3 Te1 F2 87.40(17) .
O1 Te1 F2 92.74(15) .
F1 Te1 F4 90.12(14) .
F5 Te1 F4 174.18(14) .
F3 Te1 F4 86.71(14) .
O1 Te1 F4 94.82(13) .
F2 Te1 F4 87.95(14) .
Te2 O2 Hg1 129.55(16) .
O2 Te2 F6 176.80(14) .
O2 Te2 F8 93.07(14) .
F6 Te2 F8 86.18(15) .
O2 Te2 F9 94.41(13) .
F6 Te2 F9 86.35(14) .
F8 Te2 F9 172.52(13) .
O2 Te2 F10 94.95(13) .
F6 Te2 F10 88.14(14) .
F8 Te2 F10 89.13(12) .
F9 Te2 F10 90.24(13) .
O2 Te2 F7 90.60(13) .
F6 Te2 F7 86.28(14) .
F8 Te2 F7 89.43(12) .
F9 Te2 F7 90.47(13) .
F10 Te2 F7 174.33(13) .
F11 Kr1 F11 180.000(1) 3_757
F12 Kr2 F13 178.89(11) .

loop_
_geom_bond_atom_site_label_1
_geom_bond_atom_site_label_2
_geom_bond_distance
_geom_bond_site_symmetry_2
Hg1 O2 2.017(3) .
Hg1 O1 2.029(3) .
O1 Te1 1.836(3) .
Te1 F1 1.824(3) .
Te1 F5 1.829(3) .
Te1 F3 1.836(3) .
Te1 F2 1.836(3) .
Te1 F4 1.838(3) .
O2 Te2 1.819(3) .
Te2 F6 1.835(3) .
Te2 F8 1.837(3) .
Te2 F9 1.839(3) .
Te2 F10 1.844(2) .
Te2 F7 1.848(2) .
Kr1 F11 1.883(3) 3_757
Kr1 F11 1.883(3) .
Kr2 F12 1.885(3) .
Kr2 F13 1.897(3) .
